data_2310377
loop_
_publ_author_name
'Fanfani, L.'
'Zanazzi, P.F.'

_publ_section_title
;
 The crystal structure of beraunite
;
_journal_name_full 'Acta Crystallographica (1,1948-23,1967)'
_journal_page_first 173
_journal_page_last 181
_journal_volume 22
_journal_year 1967
_chemical_formula_sum 'Fe3 H8.5 O13.5 P2'
_chemical_name_systematic 'Fe3 (O H)2.5 (P O4)2 (H2 O)3'
_space_group_IT_number 15
_symmetry_space_group_name_Hall '-C 2yc'
_symmetry_space_group_name_H-M 'C 1 2/c 1'
_cell_angle_alpha 90
_cell_angle_beta 93.62
_cell_angle_gamma 90
_cell_formula_units_Z 8
_cell_length_a 20.646
_cell_length_b 5.129
_cell_length_c 19.213
_cell_volume 2030.469
_citation_journal_id_ASTM ACCRA9
_cod_data_source_file Fanfani_ACCRA9_1967_1405.cif
_cod_data_source_block H8.5Fe3O13.5P2
_cod_original_formula_sum 'H8.5 Fe3 O13.5 P2'
_cod_database_code 2310377

loop_
_symmetry_equiv_pos_as_xyz
x,y,z
-x,y,-z+1/2
-x,-y,-z
x,-y,z-1/2
x+1/2,y+1/2,z
-x+1/2,y+1/2,-z+1/2
-x+1/2,-y+1/2,-z
x+1/2,-y+1/2,z-1/2

loop_
_atom_site_label
_atom_site_type_symbol
_atom_site_fract_x
_atom_site_fract_y
_atom_site_fract_z
_atom_site_occupancy
_atom_site_U_iso_or_equiv
H5 H+1 0.289 0.01 0.11 1 0.0
O3 O-2 0.4246 0.2447 0.4979 1 0.0
H6 H+1 0.233 0.176 0.136 1 0.0
O5 O-2 0.4792 0.0443 0.1676 1 0.0
H8 H+1 0.144 0.005 0.156 1 0.0
H3 H+1 0.244 0.184 0.238 1 0.0
Fe1 Fe+3 0 0 0 1 0.0
O8 O-2 0.1295 0.3453 0.3645 1 0.0
O9 O-2 0.007 0.0493 0.3967 1 0.0
O12 O-2 0.3851 0.4707 0.3205 1 0.0
H1 H+1 0.187 0.184 0.48 1 0.0
H9 H+1 0 0.912 0.25 1 0.0
Fe4 Fe+3 0.1075 0.0312 0.4127 1 0.0
P2 P+5 0.4073 0.0378 0.1822 1 0.0
O11 O-2 0 0.0989 0.25 1 0.0
O2 O-2 0.4286 0.246 0.0181 1 0.0
Fe3 Fe+3 0.0438 0.2689 0.1725 1 0.0
H7 H+1 0.111 0.807 0.2 1 0.0
O13 O-2 0.2482 0.0903 0.0969 1 0.0
Fe2 Fe+2 0.25 0.25 0 1 0.0
O14 O-2 0.2323 0.3509 0.2512 1 0.0
O4 O-2 0.0942 0.4379 0.1028 1 0.0
P1 P+5 0.105 0.4787 0.0267 1 0.0
O10 O-2 0.1914 0.0179 0.4633 1 0.0
O1 O-2 0.1777 0.4819 0.014 1 0.0
O6 O-2 0.1022 0.4759 0.2405 1 0.0
H2 H+1 0.012 0.882 0.375 1 0.0
O7 O-2 0.3786 0.3081 0.1651 1 0.0
H4 H+1 0.189 0.391 0.224 1 0.0
